data_1573334
_journal_paper_doi 10.1107/S2056989024011319
_chemical_formula_iupac '[Gd Cl2 (H2 O)6] Cl'
_chemical_formula_moiety 'Gd Cl2 H12 O6 +, Cl -'
_chemical_formula_sum 'Cl3 Gd H12 O6'
_chemical_formula_weight 371.70
_chemical_name_systematic
;
Hexaaquadichloridogadolinium(III) chloride
;
_space_group_crystal_system monoclinic
_space_group_IT_number 13
_space_group_name_Hall '-P 2yc'
_space_group_name_H-M_alt 'P 1 2/c 1'
_atom_sites_solution_hydrogens difmap
_atom_sites_solution_primary dual
_audit_creation_method
;
Olex2 1.5
(compiled 2022.04.07 svn.rca3783a0 for OlexSys, GUI svn.r6498)
;
_cell_angle_alpha 90
_cell_angle_beta 127.1860(10)
_cell_angle_gamma 90
_cell_formula_units_Z 2
_cell_length_a 7.8835(3)
_cell_length_b 6.4964(3)
_cell_length_c 12.0176(4)
_cell_measurement_reflns_used 9213
_cell_measurement_temperature 100.00
_cell_measurement_theta_max 23.765
_cell_measurement_theta_min 2.474
_cell_volume 490.33(3)
_computing_cell_refinement
;
SAINT V8.40B (Bruker, 2016)
;
_computing_data_reduction
;
SAINT V8.40B (Bruker, 2016)
;
_computing_molecular_graphics
;
CrystalMaker (Palmer, 2014)
;
_computing_publication_material
;
PublCIF (Westrip, 2010)
;
_computing_structure_refinement
;
SHELXL 2018/1 (Sheldrick, 2015b)
;
_computing_structure_solution
;
SHELXT 2018/2 (Sheldrick, 2015a)
;
_diffrn_ambient_temperature 100.00
_diffrn_measured_fraction_theta_full 0.999
_diffrn_measured_fraction_theta_max 0.998
_diffrn_measurement_device_type 'Bruker D8 Venture Duo'
_diffrn_measurement_method \w
_diffrn_radiation_type AgK\a
_diffrn_radiation_wavelength 0.56086
_diffrn_reflns_av_R_equivalents 0.0369
_diffrn_reflns_av_unetI/netI 0.0119
_diffrn_reflns_limit_h_max 11
_diffrn_reflns_limit_h_min -11
_diffrn_reflns_limit_k_max 9
_diffrn_reflns_limit_k_min -9
_diffrn_reflns_limit_l_max 17
_diffrn_reflns_limit_l_min -17
_diffrn_reflns_number 26021
_diffrn_reflns_theta_full 19.665
_diffrn_reflns_theta_max 23.764
_diffrn_reflns_theta_min 2.474
_diffrn_source_current 0.9
_diffrn_source_power 0.045
_diffrn_source_voltage 50.0
_exptl_absorpt_coefficient_mu 3.989
_exptl_absorpt_correction_T_max 0.2569
_exptl_absorpt_correction_T_min 0.1716
_exptl_absorpt_correction_type multi-scan
_exptl_absorpt_process_details
;
SADABS-2016/2 (Bruker, 2016)
;
_exptl_crystal_colour colorless
_exptl_crystal_density_diffrn 2.518
_exptl_crystal_description plate
_exptl_crystal_F_000 350
_exptl_crystal_size_max 0.33
_exptl_crystal_size_mid 0.25
_exptl_crystal_size_min 0.20
_refine_diff_density_max 0.436
_refine_diff_density_min -0.378
_refine_ls_extinction_coef 0.0279(9)
_refine_ls_extinction_expression Fc^*^=kFc[1+0.001xFc^2^\l^3^/sin(2\q)]^-1/4^
_refine_ls_extinction_method
;
SHELXL-2018/1 (Sheldrick 2015b)
;
_refine_ls_goodness_of_fit_ref 1.228
_refine_ls_hydrogen_treatment refall
_refine_ls_matrix_type full
_refine_ls_number_parameters 72
_refine_ls_number_reflns 1532
_refine_ls_number_restraints 0
_refine_ls_restrained_S_all 1.228
_refine_ls_R_factor_all 0.0090
_refine_ls_R_factor_gt 0.0089
_refine_ls_shift/su_max 0.001
_refine_ls_shift/su_mean 0.000
_refine_ls_structure_factor_coef Fsqd
_refine_ls_weighting_details 'w=1/[\s^2^(Fo^2^)+(0.0082P)^2^+0.0734P] where P=(Fo^2^+2Fc^2^)/3'
_refine_ls_weighting_scheme calc
_refine_ls_wR_factor_gt 0.0206
_refine_ls_wR_factor_ref 0.0206
_reflns_number_gt 1520
_reflns_number_total 1532
_reflns_threshold_expression 'I > 2\s(I)'
_cod_data_source_file hb8106.cif
_cod_data_source_block Gd
_cod_original_formula_sum 'Gd Cl3 H12 O6'
_cod_database_code 1573334
_shelx_space_group_comment
;
The symmetry employed for this shelxl refinement is uniquely defined
by the following loop, which should always be used as a source of
symmetry information in preference to the above space-group names.
They are only intended as comments.
;
_shelx_estimated_absorpt_t_min 0.355
_shelx_estimated_absorpt_t_max 0.509

loop_
_space_group_symop_operation_xyz
'x, y, z'
'-x, y, -z+1/2'
'-x, -y, -z'
'x, -y, z-1/2'

loop_
_atom_site_type_symbol
_atom_site_label
_atom_site_fract_x
_atom_site_fract_y
_atom_site_fract_z
_atom_site_U_iso_or_equiv
_atom_site_adp_type
_atom_site_calc_flag
_atom_site_occupancy
_atom_site_disorder_assembly
_atom_site_disorder_group
Gd Gd1 0.500000 0.15160(2) 0.250000 0.00581(3) Uani d 1 . .
Cl Cl1 0.29831(4) -0.16561(4) 0.05775(3) 0.01005(5) Uani d 1 . .
Cl Cl2 0.000000 0.62367(6) 0.250000 0.01075(7) Uani d 1 . .
O O1 0.16722(14) 0.30084(14) 0.06138(9) 0.01150(15) Uani d 1 . .
O O2 0.23723(13) 0.04881(14) 0.28098(9) 0.01135(15) Uani d 1 . .
O O3 0.44242(14) 0.42417(13) 0.35554(9) 0.01117(15) Uani d 1 . .
H H1A 0.060(3) 0.266(3) 0.047(2) 0.028(5) Uiso d 1 . .
H H1B 0.139(3) 0.329(3) -0.008(2) 0.023(5) Uiso d 1 . .
H H2A 0.254(3) 0.086(3) 0.350(2) 0.029(5) Uiso d 1 . .
H H2B 0.189(3) -0.068(3) 0.264(2) 0.030(5) Uiso d 1 . .
H H3A 0.513(4) 0.532(3) 0.381(2) 0.037(5) Uiso d 1 . .
H H3B 0.325(3) 0.458(3) 0.326(2) 0.027(5) Uiso d 1 . .

loop_
_atom_site_aniso_label
_atom_site_aniso_U_11
_atom_site_aniso_U_22
_atom_site_aniso_U_33
_atom_site_aniso_U_12
_atom_site_aniso_U_13
_atom_site_aniso_U_23
Gd1 0.00572(4) 0.00572(4) 0.00615(4) 0.000 0.00367(3) 0.000
Cl1 0.00989(11) 0.00916(11) 0.00986(11) -0.00088(8) 0.00532(10) -0.00202(8)
Cl2 0.01014(16) 0.01129(16) 0.01144(16) 0.000 0.00685(14) 0.000
O1 0.0083(4) 0.0145(4) 0.0100(4) 0.0004(3) 0.0046(3) 0.0025(3)
O2 0.0127(4) 0.0110(4) 0.0138(4) -0.0024(3) 0.0098(3) -0.0017(3)
O3 0.0100(4) 0.0088(4) 0.0151(4) -0.0010(3) 0.0078(3) -0.0032(3)

loop_
_atom_type_symbol
_atom_type_description
_atom_type_scat_dispersion_real
_atom_type_scat_dispersion_imag
_atom_type_scat_source
Cl Cl 0.1009 0.0992 'International Tables Vol C Tables 4.2.6.8 and 6.1.1.4'
Gd Gd -0.3131 2.6112 'International Tables Vol C Tables 4.2.6.8 and 6.1.1.4'
H H 0.0000 0.0000 'International Tables Vol C Tables 4.2.6.8 and 6.1.1.4'
O O 0.0058 0.0036 'International Tables Vol C Tables 4.2.6.8 and 6.1.1.4'

loop_
_geom_angle_atom_site_label_1
_geom_angle_atom_site_label_2
_geom_angle_atom_site_label_3
_geom_angle_site_symmetry_1
_geom_angle_site_symmetry_3
_geom_angle
_geom_angle_publ_flag
Cl1 Gd1 Cl1 . 2_655 83.855(12) ?
O1 Gd1 Cl1 2_655 2_655 76.37(2) ?
O1 Gd1 Cl1 . . 76.37(2) ?
O1 Gd1 Cl1 . 2_655 146.74(2) ?
O1 Gd1 Cl1 2_655 . 146.74(2) ?
O1 Gd1 O1 . 2_655 132.40(4) ?
O1 Gd1 O2 2_655 . 121.09(3) ?
O1 Gd1 O2 2_655 2_655 72.98(3) ?
O1 Gd1 O2 . . 72.97(3) ?
O1 Gd1 O2 . 2_655 121.09(3) ?
O2 Gd1 Cl1 . . 78.99(2) ?
O2 Gd1 Cl1 2_655 2_655 78.99(2) ?
O2 Gd1 Cl1 . 2_655 77.21(2) ?
O2 Gd1 Cl1 2_655 . 77.21(2) ?
O2 Gd1 O2 . 2_655 147.83(4) ?
O3 Gd1 Cl1 . . 143.24(2) ?
O3 Gd1 Cl1 . 2_655 107.92(2) ?
O3 Gd1 Cl1 2_655 . 107.92(2) ?
O3 Gd1 Cl1 2_655 2_655 143.24(2) ?
O3 Gd1 O1 2_655 2_655 75.58(3) ?
O3 Gd1 O1 . 2_655 69.37(3) ?
O3 Gd1 O1 2_655 . 69.37(3) ?
O3 Gd1 O1 . . 75.58(3) ?
O3 Gd1 O2 . . 70.41(3) ?
O3 Gd1 O2 2_655 2_655 70.41(3) ?
O3 Gd1 O2 2_655 . 138.44(3) ?
O3 Gd1 O2 . 2_655 138.44(3) ?
O3 Gd1 O3 2_655 . 83.65(4) ?
Gd1 O1 H1A . . 120.3(15) ?
Gd1 O1 H1B . . 125.0(15) ?
H1A O1 H1B . . 106(2) ?
Gd1 O2 H2A . . 117.6(15) ?
Gd1 O2 H2B . . 121.9(14) ?
H2A O2 H2B . . 108(2) ?
Gd1 O3 H3A . . 121.6(14) ?
Gd1 O3 H3B . . 121.0(14) ?
H3A O3 H3B . . 106(2) ?

loop_
_geom_bond_atom_site_label_1
_geom_bond_atom_site_label_2
_geom_bond_site_symmetry_2
_geom_bond_distance
_geom_bond_publ_flag
Gd1 Cl1 2_655 2.7699(3) ?
Gd1 Cl1 . 2.7699(3) ?
Gd1 O1 . 2.4026(9) ?
Gd1 O1 2_655 2.4026(9) ?
Gd1 O2 2_655 2.4101(8) ?
Gd1 O2 . 2.4101(8) ?
Gd1 O3 . 2.3762(8) ?
Gd1 O3 2_655 2.3762(8) ?
O1 H1A . 0.79(2) ?
O1 H1B . 0.75(2) ?
O2 H2A . 0.80(2) ?
O2 H2B . 0.82(2) ?
O3 H3A . 0.83(2) ?
O3 H3B . 0.79(2) ?

loop_
_geom_hbond_atom_site_label_D
_geom_hbond_atom_site_label_H
_geom_hbond_atom_site_label_A
_geom_hbond_site_symmetry_A
_geom_hbond_distance_DH
_geom_hbond_distance_HA
_geom_hbond_distance_DA
_geom_hbond_angle_DHA
_geom_hbond_publ_flag
O1 H1A Cl1 3 0.79(2) 2.39(2) 3.1527(9) 165(2) yes
O1 H1B Cl2 3_565 0.75(2) 2.43(2) 3.1651(9) 170.1(19) yes
O2 H2A Cl1 4_556 0.80(2) 2.36(2) 3.1519(9) 175(2) yes
O2 H2B Cl2 1_545 0.82(2) 2.44(2) 3.2284(9) 161.7(18) yes
O3 H3A Cl1 2_665 0.83(2) 2.30(2) 3.1290(9) 178(2) yes
O3 H3B Cl2 . 0.79(2) 2.40(2) 3.1790(9) 169.1(19) yes
